data_1575263
loop_
_publ_author_name
'Vinod, Kavya'
'Noushad, Najuma'
'Tanaka, Hidetoshi'
'Mohan, Nitha'
'Kokado, Yuya'
'Tomiya, Daiki'
'Kobori, Yasuhiro'
'Hariharan, Mahesh'

_publ_section_title
;
 Aggregation-assisted energy gap modulation controls delayed emission in
 hybrid charge-transfer emitters.
;
_journal_issue 34
_journal_name_full 'Chemical science'
_journal_page_first 15546
_journal_page_last 15554
_journal_paper_doi 10.1039/d5sc02071a
_journal_volume 16
_journal_year 2025
_chemical_formula_moiety 'C20 H21 N O4'
_chemical_formula_sum 'C20 H21 N O4'
_chemical_formula_weight 339.38
_space_group_crystal_system orthorhombic
_space_group_IT_number 29
_space_group_name_Hall 'P 2c -2ac'
_space_group_name_H-M_alt 'P c a 21'
_atom_sites_solution_hydrogens geom
_audit_creation_method SHELXL-2018/3
_audit_update_record
;
2025-03-07 deposited with the CCDC.	2025-07-22 downloaded from the CCDC.
;
_cell_angle_alpha 90
_cell_angle_beta 90
_cell_angle_gamma 90
_cell_formula_units_Z 8
_cell_length_a 17.720(19)
_cell_length_b 5.998(7)
_cell_length_c 33.06(4)
_cell_measurement_reflns_used 1248
_cell_measurement_temperature 100(2)
_cell_measurement_theta_max 13.10
_cell_measurement_theta_min 2.38
_cell_volume 3514(7)
_computing_cell_refinement 'APEX3/SAINT (Br uker, 2016)'
_computing_data_collection 'APEX3 (Bruker, 2016)'
_computing_data_reduction 'SAINT/XPREP (Bruker, 2016)'
_computing_molecular_graphics 'ORTEP3- 2014.1(Farrugia, 1997) '
_computing_publication_material 'SHELXL-2018/3 (Sheldrick, 2018)'
_computing_structure_refinement 'SHELXL-2018/3 (Sheldrick, 2018)'
_computing_structure_solution 'SHELXT 2018/2 (Sheldrick, 2018)'
_diffrn_ambient_temperature 100(2)
_diffrn_detector_area_resol_mean 0
_diffrn_measured_fraction_theta_full 1.000
_diffrn_measured_fraction_theta_max 1.000
_diffrn_measurement_device_type 'Bruker KAPPA APEX-II CCD'
_diffrn_measurement_method '\f and \w scans'
_diffrn_radiation_type MoK\a
_diffrn_radiation_wavelength 0.71073
_diffrn_reflns_av_R_equivalents 0.2390
_diffrn_reflns_av_unetI/netI 0.1682
_diffrn_reflns_Laue_measured_fraction_full 1.000
_diffrn_reflns_Laue_measured_fraction_max 1.000
_diffrn_reflns_limit_h_max 21
_diffrn_reflns_limit_h_min -21
_diffrn_reflns_limit_k_max 7
_diffrn_reflns_limit_k_min -7
_diffrn_reflns_limit_l_max 39
_diffrn_reflns_limit_l_min -39
_diffrn_reflns_number 39620
_diffrn_reflns_point_group_measured_fraction_full 1.000
_diffrn_reflns_point_group_measured_fraction_max 1.000
_diffrn_reflns_theta_full 24.995
_diffrn_reflns_theta_max 24.995
_diffrn_reflns_theta_min 2.299
_diffrn_source 'sealed tube'
_exptl_absorpt_coefficient_mu 0.089
_exptl_absorpt_correction_T_max 0.996
_exptl_absorpt_correction_T_min 0.969
_exptl_absorpt_correction_type multi-scan
_exptl_absorpt_process_details 'SADABS (Bruker, 2016)'
_exptl_crystal_colour colourless
_exptl_crystal_density_diffrn 1.283
_exptl_crystal_density_meas 1.283
_exptl_crystal_density_method NONE
_exptl_crystal_description needle
_exptl_crystal_F_000 1440
_exptl_crystal_size_max 0.350
_exptl_crystal_size_mid 0.085
_exptl_crystal_size_min 0.045
_refine_diff_density_max 0.224
_refine_diff_density_min -0.196
_refine_diff_density_rms 0.053
_refine_ls_abs_structure_details
;
 Flack x determined using 799 quotients [(I+)-(I-)]/[(I+)+(I-)]
 (Parsons, Flack and Wagner, Acta Cryst. B69 (2013) 249-259).
;
_refine_ls_abs_structure_Flack -1.5(10)
_refine_ls_extinction_coef 0.0077(17)
_refine_ls_extinction_expression Fc^*^=kFc[1+0.001xFc^2^\l^3^/sin(2\q)]^-1/4^
_refine_ls_extinction_method 'SHELXL-2018/3 (Sheldrick 2018)'
_refine_ls_goodness_of_fit_ref 1.003
_refine_ls_hydrogen_treatment constr
_refine_ls_matrix_type full
_refine_ls_number_parameters 452
_refine_ls_number_reflns 6180
_refine_ls_number_restraints 1
_refine_ls_restrained_S_all 1.003
_refine_ls_R_factor_all 0.2152
_refine_ls_R_factor_gt 0.0851
_refine_ls_shift/su_max 0.000
_refine_ls_shift/su_mean 0.000
_refine_ls_structure_factor_coef Fsqd
_refine_ls_weighting_details 'w=1/[\s^2^(Fo^2^)+(0.0899P)^2^+0.6279P] where P=(Fo^2^+2Fc^2^)/3'
_refine_ls_weighting_scheme calc
_refine_ls_wR_factor_gt 0.1844
_refine_ls_wR_factor_ref 0.2522
_reflns_Friedel_coverage 0.961
_reflns_Friedel_fraction_full 0.999
_reflns_Friedel_fraction_max 0.999
_reflns_number_gt 2560
_reflns_number_total 6180
_reflns_threshold_expression 'I > 2\s(I)'
_cod_data_source_file d5sc02071a2.cif
_cod_data_source_block shelx
_cod_depositor_comments 'Adding full bibliography for 1575263--1575264.cif.'
_cod_database_code 1575263
_shelx_shelxl_version_number 2018/3
_shelx_space_group_comment
;
The symmetry employed for this shelxl refinement is uniquely defined
by the following loop, which should always be used as a source of
symmetry information in preference to the above space-group names.
They are only intended as comments.
;
_shelx_estimated_absorpt_t_min 0.969
_shelx_estimated_absorpt_t_max 0.996

loop_
_space_group_symop_operation_xyz
'x, y, z'
'-x, -y, z+1/2'
'x+1/2, -y, z'
'-x+1/2, y, z+1/2'

loop_
_atom_site_label
_atom_site_type_symbol
_atom_site_fract_x
_atom_site_fract_y
_atom_site_fract_z
_atom_site_U_iso_or_equiv
_atom_site_adp_type
_atom_site_occupancy
_atom_site_site_symmetry_order
_atom_site_calc_flag
_atom_site_refinement_flags_posn
_atom_site_refinement_flags_adp
_atom_site_refinement_flags_occupancy
_atom_site_disorder_assembly
_atom_site_disorder_group
C1 C 0.6466(8) 1.132(2) 0.6038(4) 0.078(4) Uani 1 1 d . . . . .
H1A H 0.698087 1.143353 0.592408 0.094 Uiso 1 1 calc R U . . .
H1B H 0.636912 1.269231 0.619623 0.094 Uiso 1 1 calc R U . . .
C2 C 0.5906(7) 1.121(2) 0.5694(4) 0.060(3) Uani 1 1 d . . . . .
C3 C 0.5827(9) 0.937(3) 0.5462(4) 0.084(4) Uani 1 1 d . . . . .
H3 H 0.611910 0.808341 0.552461 0.101 Uiso 1 1 calc R U . . .
C4 C 0.5341(13) 0.928(3) 0.5139(5) 0.113(6) Uani 1 1 d . . . . .
H4 H 0.529377 0.796841 0.498056 0.136 Uiso 1 1 calc R U . . .
C5 C 0.4924(11) 1.115(4) 0.5050(5) 0.112(6) Uani 1 1 d . . . . .
H5 H 0.458741 1.112385 0.482656 0.134 Uiso 1 1 calc R U . . .
C6 C 0.4979(11) 1.296(4) 0.5265(6) 0.115(6) Uani 1 1 d . . . . .
H6 H 0.468613 1.422901 0.519533 0.138 Uiso 1 1 calc R U . . .
C7 C 0.5460(9) 1.305(2) 0.5594(5) 0.091(5) Uani 1 1 d . . . . .
H7 H 0.548724 1.436559 0.575233 0.110 Uiso 1 1 calc R U . . .
C8 C 0.6929(7) 0.763(2) 0.6350(4) 0.068(4) Uani 1 1 d . . . . .
C9 C 0.6748(7) 0.643(2) 0.6681(4) 0.071(4) Uani 1 1 d . . . . .
H9 H 0.700503 0.513957 0.677640 0.085 Uiso 1 1 calc R U . . .
C10 C 0.6102(7) 0.743(2) 0.6863(4) 0.058(3) Uani 1 1 d . . . . .
C11 C 0.5942(7) 0.927(2) 0.6632(4) 0.060(3) Uani 1 1 d . . . . .
C12 C 0.7546(8) 0.721(3) 0.6055(5) 0.083(5) Uani 1 1 d . . . . .
C13 C 0.8555(8) 0.477(4) 0.5893(5) 0.115(7) Uani 1 1 d . . . . .
H13A H 0.892385 0.601380 0.588720 0.138 Uiso 1 1 calc R U . . .
H13B H 0.837343 0.450750 0.561408 0.138 Uiso 1 1 calc R U . . .
C14 C 0.8918(10) 0.269(3) 0.6061(6) 0.135(7) Uani 1 1 d . . . . .
H14A H 0.934671 0.226901 0.588961 0.203 Uiso 1 1 calc R U . . .
H14B H 0.909612 0.297954 0.633640 0.203 Uiso 1 1 calc R U . . .
H14C H 0.854805 0.147968 0.606444 0.203 Uiso 1 1 calc R U . . .
C15 C 0.5339(7) 1.072(2) 0.6722(4) 0.059(3) Uani 1 1 d . . . . .
H15 H 0.522129 1.196555 0.655591 0.071 Uiso 1 1 calc R U . . .
C16 C 0.4933(7) 1.022(2) 0.7063(4) 0.056(3) Uani 1 1 d . . . . .
C17 C 0.5088(7) 0.835(2) 0.7309(4) 0.055(3) Uani 1 1 d . . . . .
C18 C 0.5686(7) 0.6955(19) 0.7211(4) 0.058(3) Uani 1 1 d . . . . .
H18 H 0.580770 0.570883 0.737578 0.070 Uiso 1 1 calc R U . . .
C19 C 0.4046(8) 1.320(2) 0.6938(4) 0.076(4) Uani 1 1 d . . . . .
H19A H 0.362258 1.395912 0.707052 0.113 Uiso 1 1 calc R U . . .
H19B H 0.444804 1.428596 0.688330 0.113 Uiso 1 1 calc R U . . .
H19C H 0.387493 1.254404 0.668312 0.113 Uiso 1 1 calc R U . . .
C20 C 0.4704(8) 0.607(2) 0.7864(4) 0.071(4) Uani 1 1 d . . . . .
H20A H 0.433436 0.607592 0.808386 0.107 Uiso 1 1 calc R U . . .
H20B H 0.461891 0.476640 0.769070 0.107 Uiso 1 1 calc R U . . .
H20C H 0.521482 0.600399 0.797683 0.107 Uiso 1 1 calc R U . . .
C21 C 0.4030(7) 0.426(2) 0.4040(4) 0.072(4) Uani 1 1 d . . . . .
H21A H 0.452764 0.422130 0.417577 0.086 Uiso 1 1 calc R U . . .
H21B H 0.392748 0.275784 0.393107 0.086 Uiso 1 1 calc R U . . .
C22 C 0.3437(7) 0.482(2) 0.4348(4) 0.065(4) Uani 1 1 d . . . . .
C23 C 0.3427(8) 0.683(3) 0.4548(4) 0.082(4) Uani 1 1 d . . . . .
H23 H 0.380566 0.789835 0.448755 0.098 Uiso 1 1 calc R U . . .
C24 C 0.2891(11) 0.734(3) 0.4832(4) 0.100(5) Uani 1 1 d . . . . .
H24 H 0.289982 0.873819 0.496854 0.119 Uiso 1 1 calc R U . . .
C25 C 0.2338(11) 0.579(4) 0.4915(5) 0.107(6) Uani 1 1 d . . . . .
H25 H 0.195440 0.612627 0.510656 0.128 Uiso 1 1 calc R U . . .
C26 C 0.2339(10) 0.377(4) 0.4721(6) 0.115(6) Uani 1 1 d . . . . .
H26 H 0.196609 0.268953 0.478449 0.138 Uiso 1 1 calc R U . . .
C27 C 0.2881(9) 0.331(3) 0.4436(5) 0.092(5) Uani 1 1 d . . . . .
H27 H 0.286968 0.192609 0.429690 0.110 Uiso 1 1 calc R U . . .
C28 C 0.4548(7) 0.770(2) 0.3666(4) 0.060(3) Uani 1 1 d . . . . .
C29 C 0.4357(6) 0.885(2) 0.3319(4) 0.061(3) Uani 1 1 d . . . . .
H29 H 0.459808 1.014517 0.321558 0.073 Uiso 1 1 calc R U . . .
C30 C 0.3732(7) 0.7722(18) 0.3146(4) 0.053(3) Uani 1 1 d . . . . .
C31 C 0.3569(6) 0.589(2) 0.3387(4) 0.055(3) Uani 1 1 d . . . . .
C32 C 0.5164(7) 0.818(3) 0.3941(5) 0.069(4) Uani 1 1 d . . . . .
C33 C 0.6147(8) 1.082(3) 0.4081(5) 0.098(5) Uani 1 1 d . . . . .
H33A H 0.597164 1.132133 0.435025 0.118 Uiso 1 1 calc R U . . .
H33B H 0.650305 0.956287 0.411981 0.118 Uiso 1 1 calc R U . . .
C34 C 0.6517(8) 1.262(3) 0.3873(5) 0.106(5) Uani 1 1 d . . . . .
H34A H 0.695051 1.313117 0.403202 0.158 Uiso 1 1 calc R U . . .
H34B H 0.669085 1.210570 0.360740 0.158 Uiso 1 1 calc R U . . .
H34C H 0.616136 1.385779 0.383700 0.158 Uiso 1 1 calc R U . . .
C35 C 0.2991(6) 0.4389(19) 0.3297(4) 0.054(3) Uani 1 1 d . . . . .
H35 H 0.288109 0.316080 0.346877 0.064 Uiso 1 1 calc R U . . .
C36 C 0.2587(7) 0.4773(19) 0.2947(4) 0.054(3) Uani 1 1 d . . . . .
C37 C 0.2742(7) 0.664(2) 0.2698(4) 0.054(3) Uani 1 1 d . . . . .
C38 C 0.3316(7) 0.8053(19) 0.2780(4) 0.058(3) Uani 1 1 d . . . . .
H38 H 0.343938 0.923244 0.260001 0.069 Uiso 1 1 calc R U . . .
C39 C 0.1726(8) 0.176(2) 0.3085(4) 0.077(4) Uani 1 1 d . . . . .
H39A H 0.130593 0.097530 0.295500 0.115 Uiso 1 1 calc R U . . .
H39B H 0.213500 0.070344 0.314053 0.115 Uiso 1 1 calc R U . . .
H39C H 0.155343 0.242764 0.333874 0.115 Uiso 1 1 calc R U . . .
C40 C 0.2336(8) 0.876(2) 0.2130(4) 0.075(4) Uani 1 1 d . . . . .
H40A H 0.198433 0.868321 0.190190 0.113 Uiso 1 1 calc R U . . .
H40B H 0.221112 1.004880 0.229955 0.113 Uiso 1 1 calc R U . . .
H40C H 0.285268 0.891302 0.202825 0.113 Uiso 1 1 calc R U . . .
N1 N 0.6436(6) 0.9417(17) 0.6309(3) 0.062(3) Uani 1 1 d . . . . .
N2 N 0.4064(6) 0.5834(17) 0.3707(3) 0.060(3) Uani 1 1 d . . . . .
O1 O 0.7685(6) 0.827(2) 0.5763(4) 0.120(4) Uani 1 1 d . . . . .
O2 O 0.7916(5) 0.534(2) 0.6161(3) 0.089(3) Uani 1 1 d . . . . .
O3 O 0.4333(5) 1.1466(14) 0.7201(3) 0.070(2) Uani 1 1 d . . . . .
O4 O 0.4623(5) 0.8074(14) 0.7627(2) 0.067(2) Uani 1 1 d . . . . .
O5 O 0.5348(6) 0.7096(18) 0.4227(3) 0.100(3) Uani 1 1 d . . . . .
O6 O 0.5510(5) 1.0106(17) 0.3838(3) 0.081(3) Uani 1 1 d . . . . .
O7 O 0.1996(5) 0.3477(14) 0.2821(3) 0.067(2) Uani 1 1 d . . . . .
O8 O 0.2278(5) 0.6779(14) 0.2364(2) 0.066(2) Uani 1 1 d . . . . .

loop_
_atom_site_aniso_label
_atom_site_aniso_U_11
_atom_site_aniso_U_22
_atom_site_aniso_U_33
_atom_site_aniso_U_23
_atom_site_aniso_U_13
_atom_site_aniso_U_12
C1 0.067(9) 0.067(10) 0.100(11) 0.006(9) 0.005(9) -0.007(8)
C2 0.058(8) 0.059(8) 0.064(9) -0.006(7) 0.014(7) -0.005(7)
C3 0.096(12) 0.088(11) 0.068(11) 0.004(9) -0.009(9) 0.002(9)
C4 0.146(18) 0.114(15) 0.079(13) -0.002(10) -0.010(13) -0.022(13)
C5 0.103(15) 0.148(18) 0.083(13) -0.007(14) -0.023(11) 0.001(14)
C6 0.111(15) 0.147(18) 0.088(13) 0.011(13) -0.004(12) 0.018(13)
C7 0.110(12) 0.068(10) 0.097(12) -0.002(9) 0.026(11) 0.012(9)
C8 0.053(8) 0.080(10) 0.072(10) -0.019(8) -0.004(7) 0.004(8)
C9 0.063(9) 0.087(10) 0.063(9) -0.018(8) 0.001(7) -0.007(8)
C10 0.042(8) 0.057(8) 0.074(9) -0.008(7) 0.003(7) -0.003(6)
C11 0.043(8) 0.079(10) 0.058(9) 0.001(7) 0.005(7) 0.004(7)
C12 0.060(10) 0.100(13) 0.089(13) -0.030(10) 0.005(10) -0.003(9)
C13 0.053(9) 0.20(2) 0.096(13) -0.056(13) 0.020(8) 0.018(12)
C14 0.083(12) 0.147(18) 0.175(19) -0.052(14) 0.021(13) 0.022(12)
C15 0.060(8) 0.054(8) 0.064(9) 0.004(6) 0.002(7) 0.000(6)
C16 0.046(7) 0.056(8) 0.065(9) -0.008(7) -0.001(6) 0.012(7)
C17 0.043(8) 0.058(8) 0.062(9) 0.000(6) 0.000(7) 0.008(7)
C18 0.055(8) 0.061(8) 0.059(8) 0.005(7) -0.008(7) 0.000(7)
C19 0.067(9) 0.077(9) 0.083(10) 0.014(8) 0.004(7) 0.016(8)
C20 0.081(10) 0.067(9) 0.066(9) 0.010(7) -0.005(7) -0.002(7)
C21 0.057(8) 0.095(10) 0.063(9) 0.018(7) 0.000(7) 0.002(7)
C22 0.061(9) 0.072(9) 0.061(9) 0.010(8) -0.006(7) 0.005(8)
C23 0.092(11) 0.086(11) 0.067(10) -0.004(9) 0.016(8) -0.005(9)
C24 0.123(15) 0.109(13) 0.067(10) -0.015(9) 0.007(10) 0.005(12)
C25 0.083(13) 0.156(18) 0.082(13) 0.015(13) 0.010(9) -0.011(13)
C26 0.101(14) 0.134(17) 0.109(15) 0.009(13) 0.022(12) -0.037(12)
C27 0.096(13) 0.095(12) 0.085(11) 0.004(8) 0.003(10) -0.017(10)
C28 0.046(7) 0.066(9) 0.066(9) -0.002(7) 0.000(7) 0.002(7)
C29 0.041(7) 0.058(8) 0.085(10) -0.005(7) 0.004(7) -0.009(6)
C30 0.057(8) 0.038(7) 0.064(8) -0.009(6) 0.003(7) -0.005(6)
C31 0.044(7) 0.055(8) 0.067(9) -0.004(7) -0.001(7) 0.006(6)
C32 0.052(9) 0.093(12) 0.063(9) -0.010(8) 0.002(8) -0.002(8)
C33 0.056(9) 0.156(16) 0.084(11) -0.006(10) -0.010(8) -0.029(10)
C34 0.069(10) 0.122(13) 0.125(13) -0.012(11) -0.015(9) -0.044(9)
C35 0.048(7) 0.045(7) 0.067(9) 0.004(6) 0.005(7) -0.010(6)
C36 0.040(7) 0.055(8) 0.067(9) 0.008(7) 0.003(6) -0.003(7)
C37 0.044(7) 0.060(8) 0.058(8) 0.006(6) 0.000(6) 0.004(7)
C38 0.050(8) 0.060(8) 0.062(8) 0.007(6) -0.002(6) -0.006(7)
C39 0.068(9) 0.077(10) 0.085(10) 0.006(8) 0.005(8) -0.017(8)
C40 0.069(9) 0.076(10) 0.080(10) 0.019(8) -0.014(7) 0.007(8)
N1 0.056(7) 0.060(7) 0.071(8) -0.006(6) -0.009(6) -0.008(6)
N2 0.045(6) 0.078(8) 0.058(8) -0.001(6) 0.000(5) -0.003(6)
O1 0.078(8) 0.181(12) 0.102(9) 0.002(9) 0.032(7) 0.011(8)
O2 0.054(6) 0.125(9) 0.089(8) -0.028(6) 0.018(5) 0.001(7)
O3 0.064(6) 0.076(6) 0.071(6) 0.007(5) 0.004(5) 0.012(5)
O4 0.064(6) 0.080(6) 0.058(6) 0.007(5) 0.008(5) 0.014(5)
O5 0.095(8) 0.125(9) 0.080(7) 0.014(7) -0.020(6) -0.026(6)
O6 0.052(6) 0.097(8) 0.094(8) 0.006(6) -0.010(5) -0.014(5)
O7 0.054(5) 0.071(6) 0.076(6) 0.003(5) -0.006(4) -0.018(5)
O8 0.057(5) 0.067(6) 0.075(6) 0.008(5) -0.013(5) -0.006(5)

loop_
_atom_type_symbol
_atom_type_description
_atom_type_scat_dispersion_real
_atom_type_scat_dispersion_imag
_atom_type_scat_source
C C 0.0033 0.0016 'International Tables Vol C Tables 4.2.6.8 and 6.1.1.4'
H H 0.0000 0.0000 'International Tables Vol C Tables 4.2.6.8 and 6.1.1.4'
N N 0.0061 0.0033 'International Tables Vol C Tables 4.2.6.8 and 6.1.1.4'
O O 0.0106 0.0060 'International Tables Vol C Tables 4.2.6.8 and 6.1.1.4'

loop_
_geom_angle_atom_site_label_1
_geom_angle_atom_site_label_2
_geom_angle_atom_site_label_3
_geom_angle
_geom_angle_site_symmetry_1
_geom_angle_site_symmetry_3
_geom_angle_publ_flag
N1 C1 C2 113.9(11) . . ?
C3 C2 C7 116.9(14) . . ?
C3 C2 C1 122.1(13) . . ?
C7 C2 C1 121.0(13) . . ?
C2 C3 C4 122.4(15) . . ?
C3 C4 C5 118.2(17) . . ?
C6 C5 C4 121.6(19) . . ?
C5 C6 C7 120.5(19) . . ?
C6 C7 C2 120.3(15) . . ?
C9 C8 N1 110.0(12) . . ?
C9 C8 C12 128.1(15) . . ?
N1 C8 C12 121.9(14) . . ?
C8 C9 C10 107.9(13) . . ?
C11 C10 C18 120.9(11) . . ?
C11 C10 C9 105.7(12) . . ?
C18 C10 C9 133.2(13) . . ?
C10 C11 N1 110.4(11) . . ?
C10 C11 C15 122.4(12) . . ?
N1 C11 C15 127.2(12) . . ?
O1 C12 O2 123.8(15) . . ?
O1 C12 C8 126.8(17) . . ?
O2 C12 C8 109.3(15) . . ?
O2 C13 C14 107.3(15) . . ?
C16 C15 C11 116.0(11) . . ?
C15 C16 O3 124.2(11) . . ?
C15 C16 C17 123.0(11) . . ?
O3 C16 C17 112.8(11) . . ?
O4 C17 C18 125.0(11) . . ?
O4 C17 C16 115.5(10) . . ?
C18 C17 C16 119.5(12) . . ?
C17 C18 C10 118.1(11) . . ?
N2 C21 C22 113.6(11) . . ?
C27 C22 C23 117.9(14) . . ?
C27 C22 C21 120.0(14) . . ?
C23 C22 C21 122.1(13) . . ?
C24 C23 C22 122.5(15) . . ?
C23 C24 C25 118.4(16) . . ?
C26 C25 C24 120.2(17) . . ?
C25 C26 C27 120.0(16) . . ?
C22 C27 C26 121.0(16) . . ?
C29 C28 N2 109.0(11) . . ?
C29 C28 C32 127.1(13) . . ?
N2 C28 C32 123.8(13) . . ?
C28 C29 C30 106.7(11) . . ?
C31 C30 C29 108.0(11) . . ?
C31 C30 C38 119.3(11) . . ?
C29 C30 C38 132.6(12) . . ?
N2 C31 C30 109.3(11) . . ?
N2 C31 C35 127.8(12) . . ?
C30 C31 C35 122.8(12) . . ?
O5 C32 O6 122.9(13) . . ?
O5 C32 C28 126.3(15) . . ?
O6 C32 C28 110.8(13) . . ?
C34 C33 O6 108.0(13) . . ?
C36 C35 C31 116.7(11) . . ?
O7 C36 C35 123.9(11) . . ?
O7 C36 C37 114.7(11) . . ?
C35 C36 C37 121.3(11) . . ?
C38 C37 O8 124.7(11) . . ?
C38 C37 C36 121.7(12) . . ?
O8 C37 C36 113.6(11) . . ?
C37 C38 C30 118.0(11) . . ?
C11 N1 C8 105.9(11) . . ?
C11 N1 C1 123.2(11) . . ?
C8 N1 C1 130.2(12) . . ?
C31 N2 C28 107.0(10) . . ?
C31 N2 C21 125.1(11) . . ?
C28 N2 C21 127.6(10) . . ?
C12 O2 C13 114.2(14) . . ?
C16 O3 C19 117.5(10) . . ?
C17 O4 C20 117.8(10) . . ?
C32 O6 C33 117.7(12) . . ?
C36 O7 C39 118.5(10) . . ?
C37 O8 C40 116.4(10) . . ?

loop_
_geom_bond_atom_site_label_1
_geom_bond_atom_site_label_2
_geom_bond_distance
_geom_bond_site_symmetry_2
_geom_bond_publ_flag
C1 N1 1.452(16) . ?
C1 C2 1.510(18) . ?
C2 C3 1.352(18) . ?
C2 C7 1.398(18) . ?
C3 C4 1.37(2) . ?
C4 C5 1.37(2) . ?
C5 C6 1.30(2) . ?
C6 C7 1.38(2) . ?
C8 C9 1.350(17) . ?
C8 N1 1.390(15) . ?
C8 C12 1.49(2) . ?
C9 C10 1.426(17) . ?
C10 C11 1.373(17) . ?
C10 C18 1.396(16) . ?
C11 N1 1.384(15) . ?
C11 C15 1.409(16) . ?
C12 O1 1.184(18) . ?
C12 O2 1.345(18) . ?
C13 O2 1.476(15) . ?
C13 C14 1.51(2) . ?
C15 C16 1.370(17) . ?
C16 O3 1.376(14) . ?
C16 C17 1.413(16) . ?
C17 O4 1.346(14) . ?
C17 C18 1.391(16) . ?
C19 O3 1.448(14) . ?
C20 O4 1.441(13) . ?
C21 N2 1.450(15) . ?
C21 C22 1.500(17) . ?
C22 C27 1.369(18) . ?
C22 C23 1.373(18) . ?
C23 C24 1.371(19) . ?
C24 C25 1.38(2) . ?
C25 C26 1.37(2) . ?
C26 C27 1.37(2) . ?
C28 C29 1.384(17) . ?
C28 N2 1.414(15) . ?
C28 C32 1.450(18) . ?
C29 C30 1.418(16) . ?
C30 C31 1.385(16) . ?
C30 C38 1.430(16) . ?
C31 N2 1.376(14) . ?
C31 C35 1.398(15) . ?
C32 O5 1.193(15) . ?
C32 O6 1.350(16) . ?
C33 C34 1.441(19) . ?
C33 O6 1.452(16) . ?
C35 C36 1.379(17) . ?
C36 O7 1.369(14) . ?
C36 C37 1.415(16) . ?
C37 C38 1.354(16) . ?
C37 O8 1.381(13) . ?
C39 O7 1.432(14) . ?
C40 O8 1.420(13) . ?

loop_
_geom_torsion_atom_site_label_1
_geom_torsion_atom_site_label_2
_geom_torsion_atom_site_label_3
_geom_torsion_atom_site_label_4
_geom_torsion
_geom_torsion_site_symmetry_1
_geom_torsion_site_symmetry_2
_geom_torsion_site_symmetry_3
_geom_torsion_site_symmetry_4
_geom_torsion_publ_flag
N1 C1 C2 C3 -48.6(18) . . . . ?
N1 C1 C2 C7 133.4(13) . . . . ?
C7 C2 C3 C4 1(2) . . . . ?
C1 C2 C3 C4 -177.4(14) . . . . ?
C2 C3 C4 C5 0(3) . . . . ?
C3 C4 C5 C6 0(3) . . . . ?
C4 C5 C6 C7 0(3) . . . . ?
C5 C6 C7 C2 1(3) . . . . ?
C3 C2 C7 C6 -2(2) . . . . ?
C1 C2 C7 C6 176.6(14) . . . . ?
N1 C8 C9 C10 1.1(14) . . . . ?
C12 C8 C9 C10 -178.4(12) . . . . ?
C8 C9 C10 C11 -2.0(14) . . . . ?
C8 C9 C10 C18 -178.2(13) . . . . ?
C18 C10 C11 N1 178.9(11) . . . . ?
C9 C10 C11 N1 2.1(14) . . . . ?
C18 C10 C11 C15 -2.5(18) . . . . ?
C9 C10 C11 C15 -179.2(11) . . . . ?
C9 C8 C12 O1 178.6(16) . . . . ?
N1 C8 C12 O1 -1(2) . . . . ?
C9 C8 C12 O2 1.5(19) . . . . ?
N1 C8 C12 O2 -178.0(11) . . . . ?
C10 C11 C15 C16 2.0(18) . . . . ?
N1 C11 C15 C16 -179.6(12) . . . . ?
C11 C15 C16 O3 179.0(10) . . . . ?
C11 C15 C16 C17 -1.4(18) . . . . ?
C15 C16 C17 O4 -178.3(11) . . . . ?
O3 C16 C17 O4 1.3(15) . . . . ?
C15 C16 C17 C18 1.3(19) . . . . ?
O3 C16 C17 C18 -179.1(10) . . . . ?
O4 C17 C18 C10 178.0(11) . . . . ?
C16 C17 C18 C10 -1.5(17) . . . . ?
C11 C10 C18 C17 2.2(17) . . . . ?
C9 C10 C18 C17 177.9(12) . . . . ?
N2 C21 C22 C27 122.0(14) . . . . ?
N2 C21 C22 C23 -57.7(17) . . . . ?
C27 C22 C23 C24 1(2) . . . . ?
C21 C22 C23 C24 -179.5(13) . . . . ?
C22 C23 C24 C25 -1(2) . . . . ?
C23 C24 C25 C26 1(3) . . . . ?
C24 C25 C26 C27 -2(3) . . . . ?
C23 C22 C27 C26 -1(2) . . . . ?
C21 C22 C27 C26 178.9(14) . . . . ?
C25 C26 C27 C22 2(3) . . . . ?
N2 C28 C29 C30 1.6(13) . . . . ?
C32 C28 C29 C30 178.3(12) . . . . ?
C28 C29 C30 C31 -1.2(13) . . . . ?
C28 C29 C30 C38 -176.5(12) . . . . ?
C29 C30 C31 N2 0.4(13) . . . . ?
C38 C30 C31 N2 176.4(10) . . . . ?
C29 C30 C31 C35 -178.6(10) . . . . ?
C38 C30 C31 C35 -2.7(17) . . . . ?
C29 C28 C32 O5 -175.3(14) . . . . ?
N2 C28 C32 O5 1(2) . . . . ?
C29 C28 C32 O6 6.1(18) . . . . ?
N2 C28 C32 O6 -177.6(10) . . . . ?
N2 C31 C35 C36 -177.6(12) . . . . ?
C30 C31 C35 C36 1.2(17) . . . . ?
C31 C35 C36 O7 -178.9(10) . . . . ?
C31 C35 C36 C37 -1.6(17) . . . . ?
O7 C36 C37 C38 -178.9(10) . . . . ?
C35 C36 C37 C38 3.6(18) . . . . ?
O7 C36 C37 O8 -1.7(14) . . . . ?
C35 C36 C37 O8 -179.2(10) . . . . ?
O8 C37 C38 C30 178.2(10) . . . . ?
C36 C37 C38 C30 -4.9(17) . . . . ?
C31 C30 C38 C37 4.4(17) . . . . ?
C29 C30 C38 C37 179.2(12) . . . . ?
C10 C11 N1 C8 -1.5(13) . . . . ?
C15 C11 N1 C8 180.0(12) . . . . ?
C10 C11 N1 C1 -172.6(12) . . . . ?
C15 C11 N1 C1 8.9(19) . . . . ?
C9 C8 N1 C11 0.2(14) . . . . ?
C12 C8 N1 C11 179.7(11) . . . . ?
C9 C8 N1 C1 170.4(12) . . . . ?
C12 C8 N1 C1 -10(2) . . . . ?
C2 C1 N1 C11 -85.6(15) . . . . ?
C2 C1 N1 C8 105.7(14) . . . . ?
C30 C31 N2 C28 0.5(13) . . . . ?
C35 C31 N2 C28 179.5(11) . . . . ?
C30 C31 N2 C21 174.8(11) . . . . ?
C35 C31 N2 C21 -6.2(19) . . . . ?
C29 C28 N2 C31 -1.3(13) . . . . ?
C32 C28 N2 C31 -178.2(11) . . . . ?
C29 C28 N2 C21 -175.4(11) . . . . ?
C32 C28 N2 C21 7.8(19) . . . . ?
C22 C21 N2 C31 -77.7(16) . . . . ?
C22 C21 N2 C28 95.4(14) . . . . ?
O1 C12 O2 C13 4(2) . . . . ?
C8 C12 O2 C13 -178.9(11) . . . . ?
C14 C13 O2 C12 178.3(13) . . . . ?
C15 C16 O3 C19 9.4(18) . . . . ?
C17 C16 O3 C19 -170.2(11) . . . . ?
C18 C17 O4 C20 -5.9(17) . . . . ?
C16 C17 O4 C20 173.6(10) . . . . ?
O5 C32 O6 C33 2(2) . . . . ?
C28 C32 O6 C33 -179.3(12) . . . . ?
C34 C33 O6 C32 168.6(13) . . . . ?
C35 C36 O7 C39 6.8(17) . . . . ?
C37 C36 O7 C39 -170.7(10) . . . . ?
C38 C37 O8 C40 -10.9(16) . . . . ?
C36 C37 O8 C40 172.0(10) . . . . ?
